data_7230807
loop_
_publ_author_name
'Glushkova, Anastasiia'
'Arakcheeva, Alla'
'Pattison, Philip'
'Koll\'ar, M\'arton'
'Andri\<cevi\'c, Pavao'
'N\'afr\'adi, B\'alint'
'Forr\'o, L\'aszl\'o'
'Horv\'ath, Endre'

_publ_section_title
;
 Influence of the organic cation disorder on photoconductivity in
 ethylenediammonium lead iodide, NH3CH2CH2NH3PbI4
;
_journal_issue 25
_journal_name_full CrystEngComm
_journal_page_first 3543
_journal_paper_doi 10.1039/C8CE00259B
_journal_volume 20
_journal_year 2018
_chemical_formula_moiety 'I4 Pb, C2 H10 N2, 0.042(O)'
_chemical_formula_sum 'C2 H10 I4 N2 O0.042 Pb'
_chemical_formula_weight 777.6
_space_group_IT_number 148
_space_group_name_Hall '-R 3'
_space_group_name_H-M_alt 'R -3 :H'
_symmetry_cell_setting trigonal
_symmetry_Int_Tables_number 148
_symmetry_space_group_name_Hall '-R 3'
_symmetry_space_group_name_H-M 'R -3 :H'
_cell_angle_alpha 90
_cell_angle_beta 90
_cell_angle_gamma 120
_cell_formula_units_Z 18
_cell_length_a 14.56450(10)
_cell_length_b 14.56450(10)
_cell_length_c 32.7195(4)
_cell_measurement_reflns_used 12312
_cell_measurement_temperature 293
_cell_measurement_theta_max 28.83
_cell_measurement_theta_min 0.88
_cell_volume 6010.75(9)
_computing_cell_refinement
; 
CrysAlisPro, Agilent Technologies,
Version 1.171.37.35 (release 13-08-2014 CrysAlis171 .NET)
(compiled Aug 13 2014,18:06:01)

;
_computing_data_collection
; 
CrysAlisPro, Agilent Technologies,
Version 1.171.37.35 (release 13-08-2014 CrysAlis171 .NET)
(compiled Aug 13 2014,18:06:01)

;
_computing_molecular_graphics
;
Brandenburg, K. & Putz, H. (2005). DIAMOND Version 3.
Crystal Impact GbR, Postfach 1251, D-53002 Bonn, Germany.
;
_computing_structure_refinement
;
 Petricek, V., Dusek, M. & Palatinus L. (2014). Z. Kristallogr. 229(5), 345-352

;
_computing_structure_solution
; 
Palatinus L. & Chapuis G. (2007). J. Appl. Cryst. 40, 786-790

;
_diffrn_ambient_temperature 293
_diffrn_detector PILATUSatSNBL
_diffrn_measured_fraction_theta_full 0.98
_diffrn_measured_fraction_theta_max 0.86
_diffrn_measurement_device 'abstract diffractometer'
_diffrn_measurement_device_type 'dectris-CrysAlisPro-abstract goniometer imported dectris images'
_diffrn_measurement_method '\w scans'
_diffrn_radiation_monochromator synchrotron
_diffrn_radiation_probe x-ray
_diffrn_radiation_source synchrotron
_diffrn_radiation_type synchrotron
_diffrn_radiation_wavelength 0.7129
_diffrn_reflns_av_R_equivalents 0.0379
_diffrn_reflns_av_unetI/netI 0.0328
_diffrn_reflns_limit_h_max 18
_diffrn_reflns_limit_h_min -18
_diffrn_reflns_limit_k_max 16
_diffrn_reflns_limit_k_min -16
_diffrn_reflns_limit_l_max 43
_diffrn_reflns_limit_l_min -43
_diffrn_reflns_number 12312
_diffrn_reflns_theta_full 28.29
_diffrn_reflns_theta_max 28.88
_diffrn_reflns_theta_min 1.74
_diffrn_source synchrotron
_exptl_absorpt_coefficient_mu 21.793
_exptl_absorpt_correction_T_max 0.936
_exptl_absorpt_correction_T_min 0.619
_exptl_absorpt_correction_type multi-scan
_exptl_absorpt_process_details
;
CrysAlisPro, Agilent Technologies,
Version 1.171.37.35 (release 13-08-2014 CrysAlis171 .NET)
(compiled Aug 13 2014,18:06:01)

;
_exptl_crystal_colour yellow
_exptl_crystal_density_diffrn 3.8668
_exptl_crystal_description plate
_exptl_crystal_F_000 5946.2
_exptl_crystal_size_max 0.03
_exptl_crystal_size_mid 0.02
_exptl_crystal_size_min 0.003
_refine_diff_density_max 1.46
_refine_diff_density_min -2.44
_refine_ls_extinction_coef 1750(140)
_refine_ls_extinction_method 'B-C type 1 Gaussian isotropic (Becker & Coppens, 1974)'
_refine_ls_goodness_of_fit_gt 2.00
_refine_ls_goodness_of_fit_ref 1.85
_refine_ls_hydrogen_treatment constr
_refine_ls_number_constraints 0
_refine_ls_number_parameters 222
_refine_ls_number_reflns 2999
_refine_ls_number_restraints 0
_refine_ls_R_factor_all 0.0448
_refine_ls_R_factor_gt 0.0389
_refine_ls_shift/su_max 0.0482
_refine_ls_shift/su_mean 0.0069
_refine_ls_structure_factor_coef F
_refine_ls_weighting_details w=1/(\s^2^(F)+0.0001F^2^)
_refine_ls_weighting_scheme sigma
_refine_ls_wR_factor_gt 0.0467
_refine_ls_wR_factor_ref 0.0480
_reflns_number_gt 2450
_reflns_number_total 2999
_reflns_threshold_expression I>3\s(I)
_cod_data_source_file c8ce00259b3.cif
_cod_data_source_block I
_cod_depositor_comments
;
The following automatic conversions were performed:

'_diffrn_radiation_probe' value 'X-ray' changed to 'x-ray' according
to
/home/data/users/saulius/crontab/automatic-downloads/rss-feeds/RSC/lib/dictionaries/cif_core.dic
dictionary named 'cif_core.dic' version 2.4.2 from 2011-04-26.

Automatic conversion script
Id: cif_fix_values 4973 2017-02-22 13:04:09Z antanas 

 Adding full bibliography for 7230806--7230807.cif.
;
_cod_original_cell_volume 6010.75(13)
_cod_original_sg_symbol_H-M 'R -3'
_cod_original_formula_sum 'C2 H10 I4 N2 O0.042 Pb1'
_cod_database_code 7230807

loop_
_space_group_symop_id
_space_group_symop_operation_xyz
1 x,y,z
2 -y,x-y,z
3 -x+y,-x,z
4 -x,-y,-z
5 y,-x+y,-z
6 x-y,x,-z
7 x+2/3,y+1/3,z+1/3
8 -y+2/3,x-y+1/3,z+1/3
9 -x+y+2/3,-x+1/3,z+1/3
10 -x+2/3,-y+1/3,-z+1/3
11 y+2/3,-x+y+1/3,-z+1/3
12 x-y+2/3,x+1/3,-z+1/3
13 x+1/3,y+2/3,z+2/3
14 -y+1/3,x-y+2/3,z+2/3
15 -x+y+1/3,-x+2/3,z+2/3
16 -x+1/3,-y+2/3,-z+2/3
17 y+1/3,-x+y+2/3,-z+2/3
18 x-y+1/3,x+2/3,-z+2/3

loop_
_atom_site_label
_atom_site_type_symbol
_atom_site_fract_x
_atom_site_fract_y
_atom_site_fract_z
_atom_site_adp_type
_atom_site_U_iso_or_equiv
_atom_site_site_symmetry_multiplicity
_atom_site_occupancy
_atom_site_calc_flag
Pb1 Pb 0 0 0.5 Uani 0.112(2) 3 1 d
Pb2 Pb 0 0 0 Uani 0.0876(17) 3 1 d
Pb3 Pb 0 0 0.37529(9) Uani 0.1104(16) 6 1 d
Pb4 Pb 0 0 0.12547(7) Uani 0.0869(13) 6 1 d
I1 I 0.3167(3) 0.4846(3) 0.84583(8) Uani 0.110(2) 18 1 d
I2 I 0.1654(4) 0.1875(4) 0.3214(9) Uani 0.117(2) 18 1 d
I3 I 0.1882(3) 0.0269(3) 0.44122(9) Uani 0.107(2) 18 1 d
I4 I 0.1671(4) -0.0168(5) 0.05834(9) Uani 0.128(3) 18 1 d
N1a N 0.612(2) 0.603(2) 0.6332(5) Uani 0.110(16) 18 0.5 d
N2a N 0.720(4) 0.635(4) 0.5277(8) Uani 0.095(7) 18 0.5 d
C1a C 0.622(3) 0.570(3) 0.5938(8) Uani 0.082(9) 18 0.5 d
C2a C 0.708(3) 0.655(4) 0.5726(8) Uani 0.13(2) 18 0.5 d
H3n1a H 0.539922 0.586764 0.637352 Uiso 0.1326 18 0.5 d
H2n1a H 0.630223 0.56717 0.653266 Uiso 0.1326 18 0.5 d
H1n1a H 0.658378 0.678361 0.635684 Uiso 0.1326 18 0.5 d
H1n2a H 0.776774 0.698724 0.515886 Uiso 0.1143 18 0.5 d
H3n2a H 0.6552 0.61624 0.513457 Uiso 0.1143 18 0.5 d
H1c1a H 0.635012 0.511893 0.596018 Uiso 0.0989 18 0.5 d
H2c1a H 0.557448 0.547197 0.578798 Uiso 0.0989 18 0.5 d
H2n2a H 0.735528 0.578949 0.525623 Uiso 0.1143 18 0.5 d
H1c2a H 0.772836 0.675803 0.586744 Uiso 0.1598 18 0.5 d
H2c2a H 0.701924 0.718012 0.574935 Uiso 0.1598 18 0.5 d
N1b N 0.610(4) 0.588(5) 0.6373(9) Uani 0.11(3) 18 0.5 d
N2b N 0.729(5) 0.658(6) 0.5334(10) Uani 0.095(13) 18 0.5 d
C1b C 0.629(5) 0.634(5) 0.5982(12) Uani 0.082(14) 18 0.5 d
C2b C 0.709(4) 0.624(5) 0.5779(10) Uani 0.13(3) 18 0.5 d
H3n1b H 0.535479 0.53888 0.640595 Uiso 0.1326 18 0.5 d
H2n1b H 0.632963 0.642054 0.657809 Uiso 0.1326 18 0.5 d
H1n1b H 0.648483 0.550574 0.640249 Uiso 0.1326 18 0.5 d
H1n2b H 0.7814 0.643855 0.522073 Uiso 0.1143 18 0.5 d
H3n2b H 0.66412 0.619801 0.518251 Uiso 0.1143 18 0.5 d
H1c1b H 0.650699 0.708106 0.600844 Uiso 0.0989 18 0.5 d
H2c1b H 0.564623 0.60001 0.582446 Uiso 0.0989 18 0.5 d
H2n2b H 0.753838 0.732806 0.531642 Uiso 0.1143 18 0.5 d
H1c2b H 0.774602 0.661088 0.592917 Uiso 0.1598 18 0.5 d
H2c2b H 0.694163 0.551503 0.579996 Uiso 0.1598 18 0.5 d
O1 O 0.666666 0.333333 0.6236(18) Uiso 0.033(12) 6 0.127(2) d

loop_
_atom_site_aniso_label
_atom_site_aniso_type_symbol
_atom_site_aniso_U_11
_atom_site_aniso_U_22
_atom_site_aniso_U_33
_atom_site_aniso_U_12
_atom_site_aniso_U_13
_atom_site_aniso_U_23
Pb1 Pb 0.120(2) 0.120(2) 0.097(4) 0.0598(12) 0 0
Pb2 Pb 0.090(2) 0.090(2) 0.083(2) 0.0450(11) 0 0
Pb3 Pb 0.121(2) 0.121(2) 0.089(2) 0.0604(10) 0 0
Pb4 Pb 0.0926(18) 0.0926(18) 0.0755(18) 0.0463(9) 0 0
I1 I 0.116(2) 0.106(3) 0.110(2) 0.058(2) -0.014(2) -0.0045(18)
I2 I 0.131(3) 0.117(3) 0.105(2) 0.064(2) 0.011(2) 0.013(2)
I3 I 0.093(3) 0.123(2) 0.107(3) 0.055(2) -0.003(2) 0.0039(19)
I4 I 0.138(3) 0.174(4) 0.099(3) 0.098(3) -0.002(2) 0.006(3)
N1a N 0.199(18) 0.16(2) 0.072(7) 0.17(2) -0.015(10) 0.001(13)
N2a N 0.060(7) 0.066(9) 0.099(9) -0.014(10) 0.057(7) -0.021(10)
C1a C 0.107(14) 0.028(6) 0.099(12) 0.023(8) 0.005(12) -0.001(7)
C2a C 0.061(9) 0.26(4) 0.044(8) 0.05(2) -0.004(7) -0.005(17)
N1b N 0.18(2) 0.03(5) 0.071(7) 0.01(3) -0.013(11) -0.015(16)
N2b N 0.069(8) 0.15(2) 0.104(9) 0.083(14) 0.063(8) 0.077(12)
C1b C 0.114(16) 0.08(2) 0.100(12) 0.079(17) 0.006(12) 0.006(13)
C2b C 0.059(12) 0.24(6) 0.044(8) 0.04(3) -0.004(8) 0.00(2)

loop_
_atom_type_symbol
_atom_type_scat_dispersion_real
_atom_type_scat_dispersion_imag
_atom_type_scat_source
C 0.0034 0.0017 'International Tables Vol C tables 4.2.6.8 and 6.1.1.1'
H 0.0000 0.0000 'International Tables Vol C tables 4.2.6.8 and 6.1.1.1'
I -0.4322 1.8508 'International Tables Vol C tables 4.2.6.8 and 6.1.1.1'
N 0.0067 0.0034 'International Tables Vol C tables 4.2.6.8 and 6.1.1.1'
O 0.0115 0.0063 'International Tables Vol C tables 4.2.6.8 and 6.1.1.1'
Pb -3.4785 10.2492 'International Tables Vol C tables 4.2.6.8 and 6.1.1.1'

loop_
_geom_angle_atom_site_label_1
_geom_angle_atom_site_label_2
_geom_angle_atom_site_label_3
_geom_angle_site_symmetry_1
_geom_angle_site_symmetry_3
_geom_angle
I3 Pb1 I3 . 2_555 87.76(11)
I3 Pb1 I3 . 3_555 87.76(10)
I3 Pb1 I3 . 4_556 180.0(5)
I3 Pb1 I3 . 5_556 92.25(11)
I3 Pb1 I3 . 6_556 92.25(10)
I3 Pb1 I3 2_555 3_555 87.76(10)
I3 Pb1 I3 2_555 4_556 92.24(11)
I3 Pb1 I3 2_555 5_556 180.0(5)
I3 Pb1 I3 2_555 6_556 92.24(10)
I3 Pb1 I3 3_555 4_556 92.24(10)
I3 Pb1 I3 3_555 5_556 92.25(10)
I3 Pb1 I3 3_555 6_556 180.0(5)
I3 Pb1 I3 4_556 5_556 87.75(11)
I3 Pb1 I3 4_556 6_556 87.75(10)
I3 Pb1 I3 5_556 6_556 87.75(10)
I4 Pb2 I4 . 2_555 88.00(18)
I4 Pb2 I4 . 3_555 88.00(16)
I4 Pb2 I4 . 4_555 180.0(5)
I4 Pb2 I4 . 5_555 92.00(18)
I4 Pb2 I4 . 6_555 92.00(16)
I4 Pb2 I4 2_555 3_555 88.00(14)
I4 Pb2 I4 2_555 4_555 92.00(18)
I4 Pb2 I4 2_555 5_555 180.0(5)
I4 Pb2 I4 2_555 6_555 92.00(14)
I4 Pb2 I4 3_555 4_555 92.00(16)
I4 Pb2 I4 3_555 5_555 92.00(14)
I4 Pb2 I4 3_555 6_555 180.0(5)
I4 Pb2 I4 4_555 5_555 88.00(18)
I4 Pb2 I4 4_555 6_555 88.00(16)
I4 Pb2 I4 5_555 6_555 88.00(14)
I2 Pb3 I2 . 2_555 91.32(14)
I2 Pb3 I2 . 3_555 91.32(14)
I2 Pb3 I3 . . 91.91(10)
I2 Pb3 I3 . 2_555 93.44(11)
I2 Pb3 I3 . 3_555 174.18(12)
I2 Pb3 I2 2_555 3_555 91.32(19)
I2 Pb3 I3 2_555 . 174.18(14)
I2 Pb3 I3 2_555 2_555 91.91(14)
I2 Pb3 I3 2_555 3_555 93.44(12)
I2 Pb3 I3 3_555 . 93.44(14)
I2 Pb3 I3 3_555 2_555 174.18(14)
I2 Pb3 I3 3_555 3_555 91.91(11)
I3 Pb3 I3 . 2_555 83.07(12)
I3 Pb3 I3 . 3_555 83.07(11)
I3 Pb3 I3 2_555 3_555 83.07(11)
I1 Pb4 I1 7_444 8_554 90.82(14)
I1 Pb4 I1 7_444 9_454 90.82(14)
I1 Pb4 I4 7_444 . 93.32(14)
I1 Pb4 I4 7_444 2_555 174.11(15)
I1 Pb4 I4 7_444 3_555 93.32(12)
I1 Pb4 I1 8_554 9_454 90.82(13)
I1 Pb4 I4 8_554 . 93.32(12)
I1 Pb4 I4 8_554 2_555 93.32(14)
I1 Pb4 I4 8_554 3_555 174.11(11)
I1 Pb4 I4 9_454 . 174.11(14)
I1 Pb4 I4 9_454 2_555 93.32(16)
I1 Pb4 I4 9_454 3_555 93.32(16)
I4 Pb4 I4 . 2_555 82.26(18)
I4 Pb4 I4 . 3_555 82.26(16)
I4 Pb4 I4 2_555 3_555 82.26(13)
C1a N1a H3n1a . . 109.47
C1a N1a H2n1a . . 109.47
C1a N1a H1n1a . . 109.47
H3n1a N1a H2n1a . . 109.47
H3n1a N1a H1n1a . . 109.47
H2n1a N1a H1n1a . . 109.47
N1a C1a C2a . . 110(3)
N2a C2a H1c2a . . 109.47
N2a C2a H2c2a . . 109.47
C1a C2a H1c2a . . 109.47
C1a C2a H2c2a . . 109.47

loop_
_geom_bond_atom_site_label_1
_geom_bond_atom_site_label_2
_geom_bond_site_symmetry_2
_geom_bond_distance
Pb1 I3 . 3.208(4)
Pb1 I3 2_555 3.208(5)
Pb1 I3 3_555 3.208(3)
Pb1 I3 4_556 3.208(4)
Pb1 I3 5_556 3.208(5)
Pb1 I3 6_556 3.208(3)
Pb2 I4 . 3.197(6)
Pb2 I4 2_555 3.197(8)
Pb2 I4 3_555 3.197(5)
Pb2 I4 4_555 3.197(6)
Pb2 I4 5_555 3.197(8)
Pb2 I4 6_555 3.197(5)
Pb3 I2 . 3.130(4)
Pb3 I2 2_555 3.130(6)
Pb3 I2 3_555 3.130(6)
Pb3 I3 . 3.353(4)
Pb3 I3 2_555 3.353(5)
Pb3 I3 3_555 3.353(4)
Pb4 I1 7_444 3.087(5)
Pb4 I1 8_554 3.087(4)
Pb4 I1 9_454 3.087(6)
Pb4 I4 . 3.376(6)
Pb4 I4 2_555 3.376(8)
Pb4 I4 3_555 3.376(5)
N1a C1a . 1.41(4)
N1a H3n1a . 0.96
N1a H2n1a . 0.96
N1a H1n1a . 0.96
N2a C2a . 1.52(4)
N2a H1n2a . 0.96
N2a H3n2a . 0.96
N2a H2n2a . 0.96
C1a C2a . 1.43(5)
C1a H1c1a . 0.96
C1a H2c1a . 0.96
C2a H1c2a . 0.96
C2a H2c2a . 0.96
N1b C1b . 1.41(6)
N1b H3n1b . 0.96
N1b H2n1b . 0.96
N1b H1n1b . 0.96
N2b C2b . 1.52(5)
N2b H1n2b . 0.96
N2b H3n2b . 0.96
N2b H2n2b . 0.96
C1b C2b . 1.43(10)
C1b H1c1b . 0.96
C1b H2c1b . 0.96
C2b H1c2b . 0.96
C2b H2c2b . 0.96

loop_
_geom_hbond_atom_site_label_D
_geom_hbond_atom_site_label_H
_geom_hbond_atom_site_label_A
_geom_hbond_site_symmetry_A
_geom_hbond_distance_DH
_geom_hbond_distance_HA
_geom_hbond_distance_DA
_geom_hbond_angle_DHA
N1a H3n1a I4 17_555 0.96 2.98 3.83(3) 149.34
N1a H1n1a I2 4_666 0.96 2.71 3.48(2) 137.65
N2a H1n2a I3 3_665 0.96 2.83 3.63(3) 141.09
N2a H3n2a I1 12_556 0.96 2.70 3.58(6) 153.58
N2a H2n2a I1 14_654 0.96 2.49 3.39(7) 155.73
N1b H2n1b I2 4_666 0.96 2.82 3.54(4) 132.44
N1b H2n1b I4 13_555 0.96 2.97 3.61(5) 125.65
N1b H1n1b I2 7_555 0.96 2.95 3.86(7) 157.92
N2b H1n2b I1 14_654 0.96 2.76 3.60(10) 146.79
N2b H3n2b I1 12_556 0.96 2.84 3.62(8) 139.12

loop_
_twin_individual_id
_twin_individual_mass_fraction_refined
_twin_individual_twin_matrix_11
_twin_individual_twin_matrix_12
_twin_individual_twin_matrix_13
_twin_individual_twin_matrix_21
_twin_individual_twin_matrix_22
_twin_individual_twin_matrix_23
_twin_individual_twin_matrix_31
_twin_individual_twin_matrix_32
_twin_individual_twin_matrix_33
1 0.385(5) 1 0 0 0 1 0 0 0 1
2 0.362(4) 1 -1 0 0 -1 0 0 0 -1
3 0.253(2) 1 -1 0 1 0 0 0 0 1

loop_
_jana_atom_site_adp_c_label
_jana_atom_site_adp_c_type_symbol
_jana_atom_site_adp_c_111
_jana_atom_site_adp_c_112
_jana_atom_site_adp_c_113
_jana_atom_site_adp_c_122
_jana_atom_site_adp_c_123
_jana_atom_site_adp_c_133
_jana_atom_site_adp_c_222
_jana_atom_site_adp_c_223
_jana_atom_site_adp_c_233
_jana_atom_site_adp_c_333
Pb1 Pb 0 0 0 0 0 0 0 0 0 0
Pb2 Pb 0 0 0 0 0 0 0 0 0 0
Pb3 Pb -0.0003(3) -0.0005(4) -0.00059(12) -0.0002(5) -0.00029(6) 0 0.0003(3) -0.00059(12) 0 0.00022(4)
Pb4 Pb 0.00029(19) 0.0001(3) -0.00015(6) -0.0002(3) -0.00008(3) 0 -0.00029(19) -0.00015(6) 0 0.00018(2)
I1 I 0.0124(11) 0.0051(7) -0.00100(15) 0.0038(7) -0.00001(11) 0.00031(6) 0.0063(11) 0.00060(14) 0.00040(6) 0.00011(4)
I2 I 0.0021(14) 0.0064(9) -0.00010(16) 0.0058(9) 0.00053(13) 0.00015(6) 0.0080(13) 0.00088(16) 0.00029(6) 0.00015(4)
I3 I 0.0036(7) 0.0038(5) -0.00040(12) 0.0047(5) -0.00021(10) 0.00017(5) 0.0123(8) -0.00017(14) 0.00020(5) 0.00002(4)
I4 I 0.0090(15) 0.0073(11) -0.00034(17) 0.0064(12) 0.00003(15) 0.00023(6) 0.0128(19) -0.0004(2) 0.00031(7) 0.00002(4)

loop_
_jana_atom_site_adp_d_label
_jana_atom_site_adp_d_type_symbol
_jana_atom_site_adp_d_1111
_jana_atom_site_adp_d_1112
_jana_atom_site_adp_d_1113
_jana_atom_site_adp_d_1122
_jana_atom_site_adp_d_1123
_jana_atom_site_adp_d_1133
_jana_atom_site_adp_d_1222
_jana_atom_site_adp_d_1223
_jana_atom_site_adp_d_1233
_jana_atom_site_adp_d_1333
_jana_atom_site_adp_d_2222
_jana_atom_site_adp_d_2223
_jana_atom_site_adp_d_2233
_jana_atom_site_adp_d_2333
_jana_atom_site_adp_d_3333
Pb1 Pb 0.0144(10) 0.0072(5) 0.00010(6) 0.0072(5) 0.00028(10) 0.00075(5) 0.0072(5) 0.00018(12) 0.00037(3) 0 0.0144(10) -0.00010(6) 0.00075(5) 0 0.00013(2)
Pb2 Pb 0.0056(6) 0.0028(3) -0.00027(4) 0.0028(3) 0.00001(6) 0.00022(2) 0.0028(3) 0.00027(8) 0.000110(11) 0 0.0056(6) 0.00027(4) 0.00022(2) 0 0.000044(10)
Pb3 Pb 0.0134(8) 0.0067(4) -0.00010(5) 0.0067(4) -0.00011(8) 0.00061(3) 0.0067(4) -0.00002(9) 0.000303(16) 0 0.0134(8) 0.00010(5) 0.00061(3) 0 0.000080(12)
Pb4 Pb 0.0053(4) 0.0027(2) -0.00010(3) 0.0027(2) -0.00006(5) 0.000215(16) 0.0027(2) 0.00004(6) 0.000108(8) 0 0.0053(4) 0.00010(3) 0.000215(16) 0 0.000044(7)
I1 I 0.0065(7) 0.0034(5) -0.00029(14) 0.0040(4) -0.00031(10) 0.00045(4) 0.0048(5) -0.00043(10) 0.00028(3) -0.000116(18) 0.0098(9) -0.00071(14) 0.00041(4) -0.000109(17) 0.000072(13)
I2 I 0.0152(13) 0.0092(8) 0.0004(2) 0.0081(7) 0.00035(14) 0.00060(4) 0.0077(8) 0.00057(14) 0.00037(3) 0.000032(18) 0.0128(11) 0.00079(20) 0.00053(4) 0.000071(17) 0.000045(12)
I3 I 0.0054(7) 0.0017(4) -0.00021(12) 0.0013(3) -0.00011(7) 0.00046(4) 0.0011(3) -0.00011(7) 0.00013(3) -0.000075(19) 0.0022(5) 0.00003(10) 0.00026(3) 0.000014(18) 0.000107(16)
I4 I 0.0159(15) 0.0076(10) -0.0007(2) 0.0069(9) -0.00051(16) 0.00053(4) 0.0065(11) -0.00039(17) 0.00033(4) -0.000080(19) 0.0143(19) -0.0001(3) 0.00062(5) 0.00000(2) 0.000079(14)
